data_4515445
loop_
_publ_author_name
'Wu, Jia-Rui'
'Li, Bao'
'Zhang, Jiang-Wei'
'Yang, Ying-Wei'

_publ_section_title
;
 Semi-Rigid Molecular-Clip-Based Molecular Crystal Gearshift.
;
_journal_issue 1
_journal_name_full 'ACS applied materials &amp; interfaces'
_journal_page_first 998
_journal_page_last 1003
_journal_paper_doi 10.1021/acsami.8b20108
_journal_volume 11
_journal_year 2019
_chemical_formula_moiety 'C30 H32 O6, 2(H2 O)'
_chemical_formula_sum 'C30 H36 O8'
_chemical_formula_weight 524.59
_space_group_crystal_system monoclinic
_space_group_IT_number 14
_space_group_name_Hall '-P 2ybc'
_space_group_name_H-M_alt 'P 1 21/c 1'
_atom_sites_solution_hydrogens mixed
_audit_creation_date 2018-06-29
_audit_creation_method
;
Olex2 1.2
(compiled 2018.05.29 svn.r3508 for OlexSys, GUI svn.r5506)
;
_cell_angle_alpha 90
_cell_angle_beta 109.243(4)
_cell_angle_gamma 90
_cell_formula_units_Z 4
_cell_length_a 14.4791(17)
_cell_length_b 13.0125(13)
_cell_length_c 16.8365(17)
_cell_measurement_reflns_used 8936
_cell_measurement_temperature 196(2)
_cell_measurement_theta_max 28.26
_cell_measurement_theta_min 2.95
_cell_volume 2994.9(6)
_computing_cell_refinement 'SAINT V8.38A (?, 2016)'
_computing_data_reduction 'SAINT V8.38A (?, 2016)'
_computing_molecular_graphics 'Olex2 (Dolomanov et al., 2009)'
_computing_publication_material 'Olex2 (Dolomanov et al., 2009)'
_computing_structure_refinement 'ShelXL (Sheldrick, 2015)'
_computing_structure_solution 'SHELXT 2018/2 (Sheldrick, 2018)'
_diffrn_ambient_temperature 196.4
_diffrn_detector_area_resol_mean 16.0971
_diffrn_measured_fraction_theta_full 0.981
_diffrn_measured_fraction_theta_max 0.972
_diffrn_measurement_device_type 'Bruker APEX-II CCD'
_diffrn_measurement_method '\f and \w scans'
_diffrn_radiation_type MoK\a
_diffrn_radiation_wavelength 0.71073
_diffrn_reflns_av_R_equivalents 0.0682
_diffrn_reflns_av_unetI/netI 0.0572
_diffrn_reflns_Laue_measured_fraction_full 0.981
_diffrn_reflns_Laue_measured_fraction_max 0.972
_diffrn_reflns_limit_h_max 15
_diffrn_reflns_limit_h_min -18
_diffrn_reflns_limit_k_max 16
_diffrn_reflns_limit_k_min -16
_diffrn_reflns_limit_l_max 21
_diffrn_reflns_limit_l_min -21
_diffrn_reflns_number 29456
_diffrn_reflns_point_group_measured_fraction_full 0.981
_diffrn_reflns_point_group_measured_fraction_max 0.972
_diffrn_reflns_theta_full 25.242
_diffrn_reflns_theta_max 26.499
_diffrn_reflns_theta_min 2.953
_diffrn_standards_number 0
_exptl_absorpt_coefficient_mu 0.084
_exptl_absorpt_correction_T_max 0.992
_exptl_absorpt_correction_T_min 0.980
_exptl_absorpt_correction_type multi-scan
_exptl_crystal_colour ad
_exptl_crystal_density_diffrn 1.163
_exptl_crystal_density_method 'not measured'
_exptl_crystal_description block
_exptl_crystal_F_000 1120
_exptl_crystal_size_max 0.4
_exptl_crystal_size_mid 0.2
_exptl_crystal_size_min 0.1
_refine_diff_density_max 0.654
_refine_diff_density_min -0.416
_refine_diff_density_rms 0.111
_refine_ls_extinction_method none
_refine_ls_goodness_of_fit_ref 1.160
_refine_ls_hydrogen_treatment constr
_refine_ls_matrix_type full
_refine_ls_number_parameters 355
_refine_ls_number_reflns 6031
_refine_ls_number_restraints 0
_refine_ls_restrained_S_all 1.160
_refine_ls_R_factor_all 0.1009
_refine_ls_R_factor_gt 0.0717
_refine_ls_shift/su_max 0.000
_refine_ls_shift/su_mean 0.000
_refine_ls_structure_factor_coef Fsqd
_refine_ls_weighting_details 'w=1/[\s^2^(Fo^2^)+(0.2000P)^2^] where P=(Fo^2^+2Fc^2^)/3'
_refine_ls_weighting_scheme calc
_refine_ls_wR_factor_gt 0.1424
_refine_ls_wR_factor_ref 0.1824
_reflns_Friedel_coverage 0.000
_reflns_number_gt 3544
_reflns_number_total 6031
_reflns_threshold_expression 'I > 2\s(I)'
_cod_data_source_file am8b20108_si_004.cif
_cod_data_source_block dmo
_cod_database_code 4515445
_shelx_shelxl_version_number 2018/3
_shelx_space_group_comment
;
The symmetry employed for this shelxl refinement is uniquely defined
by the following loop, which should always be used as a source of
symmetry information in preference to the above space-group names.
They are only intended as comments.
;
_olex2_refinement_description
;
1. Fixed Uiso
 At 1.2 times of:
  All C(H) groups, All C(H,H) groups
 At 1.5 times of:
  All C(H,H,H) groups, All O(H,H) groups
2. Restrained distances
 O17-O18
 2.5 with sigma of 0.02
3.a Free rotating group:
 O17(H17A,H17B), O18(H18A,H18B)
3.b Secondary CH2 refined with riding coordinates:
 C12(H12A,H12B), C11(H11A,H11B)
3.c Aromatic/amide H refined with riding coordinates:
 C9(H9), C8(H8), C17(H17), C5(H5), C15(H15), C3(H3), C1(H1), C26(H26), C2(H2),
 C24(H24)
3.d Idealised Me refined as rotating group:
 C20(H20A,H20B,H20C), C21(H21A,H21B,H21C), C28(H28A,H28B,H28C), C19(H19A,H19B,
 H19C), C29(H29A,H29B,H29C), C30(H30A,H30B,H30C)
;

loop_
_space_group_symop_operation_xyz
'x, y, z'
'-x, y+1/2, -z+1/2'
'-x, -y, -z'
'x, -y-1/2, z-1/2'

loop_
_atom_site_label
_atom_site_type_symbol
_atom_site_fract_x
_atom_site_fract_y
_atom_site_fract_z
_atom_site_U_iso_or_equiv
_atom_site_adp_type
_atom_site_occupancy
_atom_site_site_symmetry_order
_atom_site_calc_flag
_atom_site_refinement_flags_posn
O12 O 0.8478(4) 0.6087(4) 0.4991(3) 0.0679(15) Uani 1 1 d .
O13 O 0.9139(4) 0.2667(4) 0.4589(3) 0.0711(15) Uani 1 1 d .
O11 O 0.8669(4) 0.3723(4) 0.7188(3) 0.0741(16) Uani 1 1 d .
O14 O 0.4596(4) 0.2509(4) 0.1371(4) 0.0776(16) Uani 1 1 d .
O15 O 0.3987(4) 0.5997(4) 0.1425(5) 0.095(2) Uani 1 1 d .
C13 C 0.8814(4) 0.4374(5) 0.4809(3) 0.0433(14) Uani 1 1 d .
C4 C 0.7000(5) 0.4805(5) 0.1717(3) 0.0464(15) Uani 1 1 d .
C9 C 0.6161(4) 0.4345(5) 0.2670(3) 0.0472(15) Uani 1 1 d .
H9 H 0.557569 0.417746 0.277996 0.057 Uiso 1 1 calc R
C6 C 0.7913(4) 0.4847(5) 0.2400(3) 0.0433(15) Uani 1 1 d .
C8 C 0.7059(4) 0.4387(5) 0.3357(3) 0.0461(15) Uani 1 1 d .
H8 H 0.705617 0.424520 0.390933 0.055 Uiso 1 1 calc R
C14 C 0.8953(5) 0.3384(5) 0.5112(3) 0.0482(16) Uani 1 1 d .
C7 C 0.7917(4) 0.4626(5) 0.3237(3) 0.0418(14) Uani 1 1 d .
C12 C 0.8881(5) 0.4652(5) 0.3949(4) 0.0509(16) Uani 1 1 d .
H12A H 0.916134 0.535062 0.398144 0.061 Uiso 1 1 calc R
H12B H 0.933807 0.416932 0.381694 0.061 Uiso 1 1 calc R
C10 C 0.6116(4) 0.4534(5) 0.1872(3) 0.0450(15) Uani 1 1 d .
C22 C 0.4265(5) 0.4255(5) 0.1382(4) 0.0503(16) Uani 1 1 d .
C18 C 0.8630(4) 0.5122(5) 0.5334(4) 0.0478(15) Uani 1 1 d .
C16 C 0.8722(5) 0.3881(5) 0.6391(4) 0.0526(17) Uani 1 1 d .
C17 C 0.8596(5) 0.4885(5) 0.6126(4) 0.0510(16) Uani 1 1 d .
H17 H 0.848813 0.540804 0.647972 0.061 Uiso 1 1 calc R
O16 O 0.1769(5) 0.3684(6) 0.2033(5) 0.106(2) Uani 1 1 d .
C5 C 0.8763(5) 0.5103(6) 0.2226(4) 0.0576(18) Uani 1 1 d .
H5 H 0.936615 0.514364 0.267524 0.069 Uiso 1 1 calc R
C23 C 0.3991(5) 0.3248(6) 0.1479(4) 0.0574(18) Uani 1 1 d .
C11 C 0.5158(5) 0.4477(6) 0.1142(4) 0.0523(16) Uani 1 1 d .
H11A H 0.505834 0.513869 0.083517 0.063 Uiso 1 1 calc R
H11B H 0.521920 0.393545 0.074909 0.063 Uiso 1 1 calc R
C15 C 0.8912(5) 0.3119(6) 0.5908(4) 0.0543(17) Uani 1 1 d .
H15 H 0.901169 0.242979 0.610524 0.065 Uiso 1 1 calc R
C27 C 0.3673(5) 0.5034(6) 0.1514(5) 0.0603(19) Uani 1 1 d .
C3 C 0.7031(5) 0.5018(6) 0.0895(4) 0.063(2) Uani 1 1 d .
H3 H 0.644210 0.498582 0.042943 0.075 Uiso 1 1 calc R
C1 C 0.8749(6) 0.5297(7) 0.1420(4) 0.069(2) Uani 1 1 d .
H1 H 0.933953 0.545300 0.131548 0.083 Uiso 1 1 calc R
C26 C 0.2844(6) 0.4830(7) 0.1744(5) 0.071(2) Uani 1 1 d .
H26 H 0.245693 0.537436 0.184089 0.085 Uiso 1 1 calc R
C2 C 0.7873(6) 0.5265(6) 0.0759(4) 0.070(2) Uani 1 1 d .
H2 H 0.786377 0.541752 0.020477 0.084 Uiso 1 1 calc R
C24 C 0.3149(6) 0.3029(6) 0.1697(5) 0.066(2) Uani 1 1 d .
H24 H 0.296559 0.233813 0.175268 0.079 Uiso 1 1 calc R
C25 C 0.2608(6) 0.3820(7) 0.1825(5) 0.069(2) Uani 1 1 d .
C20 C 0.8648(8) 0.2683(8) 0.7437(5) 0.093(3) Uani 1 1 d .
H20A H 0.813838 0.231064 0.700131 0.139 Uiso 1 1 calc GR
H20B H 0.850654 0.265669 0.796740 0.139 Uiso 1 1 calc GR
H20C H 0.928464 0.236268 0.751509 0.139 Uiso 1 1 calc GR
C21 C 0.8322(8) 0.6902(7) 0.5477(6) 0.089(3) Uani 1 1 d .
H21A H 0.821611 0.753775 0.514781 0.134 Uiso 1 1 calc GR
H21B H 0.889595 0.698062 0.598344 0.134 Uiso 1 1 calc GR
H21C H 0.774523 0.675557 0.564033 0.134 Uiso 1 1 calc GR
C28 C 0.4384(9) 0.1466(7) 0.1533(7) 0.103(3) Uani 1 1 d .
H28A H 0.377729 0.124426 0.110313 0.154 Uiso 1 1 calc GR
H28B H 0.430864 0.142359 0.208928 0.154 Uiso 1 1 calc GR
H28C H 0.492307 0.101984 0.151696 0.154 Uiso 1 1 calc GR
C19 C 0.9421(10) 0.1661(7) 0.4891(6) 0.111(4) Uani 1 1 d .
H19A H 0.942571 0.121726 0.442192 0.166 Uiso 1 1 calc GR
H19B H 0.895472 0.138937 0.514840 0.166 Uiso 1 1 calc GR
H19C H 1.007639 0.167886 0.531139 0.166 Uiso 1 1 calc GR
C29 C 0.1531(9) 0.2650(10) 0.2188(8) 0.119(4) Uani 1 1 d .
H29A H 0.128433 0.227772 0.165329 0.179 Uiso 1 1 calc GR
H29B H 0.102687 0.265953 0.245935 0.179 Uiso 1 1 calc GR
H29C H 0.211732 0.230555 0.255691 0.179 Uiso 1 1 calc GR
C30 C 0.3456(9) 0.6831(9) 0.1588(12) 0.167(7) Uani 1 1 d .
H30A H 0.280515 0.685339 0.115937 0.250 Uiso 1 1 calc GR
H30B H 0.380328 0.747340 0.157299 0.250 Uiso 1 1 calc GR
H30C H 0.338825 0.674769 0.214480 0.250 Uiso 1 1 calc GR
O17 O 0.5768(17) 0.414(3) 0.5252(15) 0.43(2) Uani 1 1 d D
H17A H 0.573724 0.349810 0.538709 0.639 Uiso 1 1 d G
H17B H 0.546613 0.447115 0.554196 0.639 Uiso 1 1 d G
O18 O 0.558(2) 0.592(3) 0.5686(16) 0.51(3) Uani 1 1 d D
H18A H 0.523660 0.647057 0.550695 0.770 Uiso 1 1 d G
H18B H 0.617862 0.609853 0.576116 0.770 Uiso 1 1 d G

loop_
_atom_site_aniso_label
_atom_site_aniso_U_11
_atom_site_aniso_U_22
_atom_site_aniso_U_33
_atom_site_aniso_U_23
_atom_site_aniso_U_13
_atom_site_aniso_U_12
O12 0.090(4) 0.052(3) 0.060(3) 0.002(2) 0.023(3) 0.001(2)
O13 0.100(4) 0.068(4) 0.050(3) -0.007(2) 0.031(3) 0.001(3)
O11 0.102(4) 0.078(4) 0.050(3) 0.005(2) 0.036(3) 0.001(3)
O14 0.094(4) 0.047(3) 0.108(4) -0.009(3) 0.054(3) -0.001(3)
O15 0.077(4) 0.047(3) 0.149(6) 0.004(3) 0.022(4) 0.006(3)
C13 0.043(3) 0.054(4) 0.031(3) -0.004(3) 0.010(2) -0.009(3)
C4 0.055(4) 0.046(4) 0.033(3) 0.001(2) 0.007(3) -0.010(3)
C9 0.037(3) 0.063(4) 0.041(3) 0.002(3) 0.012(2) -0.005(3)
C6 0.043(3) 0.046(4) 0.035(3) 0.000(2) 0.005(2) -0.005(3)
C8 0.045(3) 0.062(4) 0.030(3) 0.002(3) 0.011(2) -0.009(3)
C14 0.049(3) 0.061(4) 0.034(3) -0.004(3) 0.014(2) -0.003(3)
C7 0.045(3) 0.042(3) 0.037(3) 0.002(2) 0.011(2) -0.005(3)
C12 0.049(3) 0.065(4) 0.034(3) 0.006(3) 0.006(3) -0.012(3)
C10 0.045(3) 0.047(4) 0.039(3) 0.003(3) 0.009(3) -0.007(3)
C22 0.050(4) 0.050(4) 0.040(3) 0.001(3) 0.001(3) -0.005(3)
C18 0.044(3) 0.048(4) 0.049(3) 0.000(3) 0.011(3) -0.004(3)
C16 0.057(4) 0.064(5) 0.037(3) 0.005(3) 0.016(3) -0.002(3)
C17 0.052(4) 0.054(4) 0.046(3) -0.005(3) 0.015(3) 0.003(3)
O16 0.088(5) 0.121(6) 0.125(6) -0.028(4) 0.058(4) -0.023(4)
C5 0.051(4) 0.077(5) 0.042(3) 0.005(3) 0.010(3) -0.017(3)
C23 0.063(4) 0.053(4) 0.054(4) -0.014(3) 0.017(3) -0.006(3)
C11 0.050(4) 0.060(4) 0.039(3) 0.002(3) 0.005(3) -0.009(3)
C15 0.063(4) 0.060(4) 0.040(3) 0.004(3) 0.016(3) 0.004(3)
C27 0.050(4) 0.055(5) 0.064(4) 0.005(3) 0.002(3) -0.004(3)
C3 0.064(5) 0.087(6) 0.035(3) 0.008(3) 0.013(3) -0.008(4)
C1 0.066(5) 0.091(6) 0.055(4) 0.010(4) 0.026(4) -0.024(4)
C26 0.059(5) 0.076(6) 0.072(5) -0.012(4) 0.014(4) 0.006(4)
C2 0.084(5) 0.084(6) 0.043(4) 0.015(3) 0.024(4) -0.017(4)
C24 0.068(5) 0.067(5) 0.067(4) -0.012(4) 0.028(4) -0.019(4)
C25 0.054(4) 0.084(6) 0.073(5) -0.018(4) 0.025(4) -0.013(4)
C20 0.138(8) 0.099(7) 0.057(5) 0.023(4) 0.053(5) 0.025(6)
C21 0.126(8) 0.053(5) 0.091(6) 0.006(4) 0.038(6) 0.012(5)
C28 0.146(9) 0.055(5) 0.134(9) -0.012(5) 0.082(8) -0.002(6)
C19 0.183(12) 0.068(6) 0.098(7) -0.003(5) 0.067(8) 0.031(7)
C29 0.100(8) 0.146(11) 0.128(9) -0.022(8) 0.060(7) -0.050(7)
C30 0.109(9) 0.064(7) 0.32(2) -0.009(9) 0.063(12) 0.014(6)
O17 0.22(2) 0.87(7) 0.208(18) 0.13(3) 0.109(17) -0.19(3)
O18 0.30(3) 1.01(9) 0.28(2) 0.23(4) 0.16(2) -0.18(4)

loop_
_atom_type_symbol
_atom_type_description
_atom_type_scat_dispersion_real
_atom_type_scat_dispersion_imag
_atom_type_scat_source
C C 0.0033 0.0016 'International Tables Vol C Tables 4.2.6.8 and 6.1.1.4'
H H 0.0000 0.0000 'International Tables Vol C Tables 4.2.6.8 and 6.1.1.4'
O O 0.0106 0.0060 'International Tables Vol C Tables 4.2.6.8 and 6.1.1.4'

loop_
_geom_angle_atom_site_label_1
_geom_angle_atom_site_label_2
_geom_angle_atom_site_label_3
_geom_angle
C18 O12 C21 118.8(6)
C14 O13 C19 119.6(6)
C16 O11 C20 116.2(6)
C23 O14 C28 117.3(6)
C27 O15 C30 117.7(8)
C14 C13 C12 121.8(5)
C14 C13 C18 116.9(5)
C18 C13 C12 121.3(6)
C10 C4 C6 120.3(5)
C3 C4 C6 117.0(6)
C3 C4 C10 122.7(5)
C10 C9 C8 122.1(6)
C7 C6 C4 118.9(5)
C5 C6 C4 118.8(5)
C5 C6 C7 122.3(5)
C7 C8 C9 121.5(5)
O13 C14 C13 115.8(5)
O13 C14 C15 121.7(6)
C13 C14 C15 122.5(6)
C6 C7 C12 118.6(5)
C8 C7 C6 118.9(5)
C8 C7 C12 122.5(5)
C7 C12 C13 114.7(5)
C4 C10 C11 119.8(5)
C9 C10 C4 118.3(5)
C9 C10 C11 121.9(5)
C23 C22 C11 121.0(6)
C27 C22 C23 116.8(6)
C27 C22 C11 122.2(6)
O12 C18 C13 114.1(5)
O12 C18 C17 123.9(6)
C17 C18 C13 122.0(6)
C17 C16 O11 114.4(6)
C15 C16 O11 123.7(6)
C15 C16 C17 122.0(6)
C16 C17 C18 118.7(6)
C25 O16 C29 116.8(8)
C1 C5 C6 121.6(6)
O14 C23 C22 115.5(6)
O14 C23 C24 122.9(7)
C22 C23 C24 121.5(7)
C22 C11 C10 115.3(5)
C16 C15 C14 118.0(6)
O15 C27 C22 114.0(7)
O15 C27 C26 123.6(7)
C22 C27 C26 122.4(7)
C2 C3 C4 121.9(6)
C5 C1 C2 120.0(7)
C25 C26 C27 118.1(7)
C3 C2 C1 120.7(6)
C25 C24 C23 118.8(7)
C26 C25 O16 114.6(7)
C24 C25 O16 123.1(8)
C24 C25 C26 122.3(7)

loop_
_geom_bond_atom_site_label_1
_geom_bond_atom_site_label_2
_geom_bond_distance
O12 C18 1.370(8)
O12 C21 1.402(10)
O13 C14 1.369(8)
O13 C19 1.415(10)
O11 C16 1.384(8)
O11 C20 1.421(11)
O14 C23 1.352(9)
O14 C28 1.436(10)
O15 C27 1.359(9)
O15 C30 1.409(13)
C13 C14 1.375(9)
C13 C12 1.525(8)
C13 C18 1.399(9)
C4 C6 1.438(8)
C4 C10 1.432(9)
C4 C3 1.427(8)
C9 C8 1.428(8)
C9 C10 1.347(8)
C6 C7 1.436(8)
C6 C5 1.397(9)
C8 C7 1.358(8)
C14 C15 1.406(8)
C7 C12 1.511(8)
C10 C11 1.521(8)
C22 C23 1.394(10)
C22 C11 1.504(9)
C22 C27 1.392(10)
C18 C17 1.385(9)
C16 C17 1.373(9)
C16 C15 1.367(9)
O16 C25 1.381(10)
O16 C29 1.435(13)
C5 C1 1.373(9)
C23 C24 1.414(10)
C27 C26 1.402(11)
C3 C2 1.351(10)
C1 C2 1.385(10)
C26 C25 1.376(11)
C24 C25 1.354(11)
